data_9005714
loop_
_publ_author_name
'Basso, R.'
'Cabella, R.'
'Lucchetti, G.'
'Martinelli, A.'
'Palenzona, A.'

_publ_section_title
;
 Vanadiocarpholite, Mn2+V3+Al(Si2O6)(OH)4, a new mineral
 from the Molinello mine, northern Apennines, Italy
 Note: sample VrC
 Locality: Molinello mine, northern Apennines, Italy
;
_journal_name_full 'European Journal of Mineralogy'
_journal_page_first 501
_journal_page_last 507
_journal_paper_doi 10.1127/0935-1221/2005/0017-0501
_journal_volume 17
_journal_year 2005
_chemical_formula_sum 'Al3.02 H8 K0.012 Mg0.26 Mn1.74 O20 Si4 V0.98'
_chemical_name_mineral Carpholite
_space_group_IT_number 68
_symmetry_space_group_name_Hall '-C 2a 2ac'
_symmetry_space_group_name_H-M 'C c c a :2'
_cell_angle_alpha 90
_cell_angle_beta 90
_cell_angle_gamma 90
_cell_length_a 13.840
_cell_length_b 20.452
_cell_length_c 5.143
_cell_formula_units_Z 4
_cell_volume 1455.755
_exptl_crystal_density_diffrn 3.076
_cod_depositor_comments
;
 Adding the _atom_site_type_symbol data item.

 Antanas Vaitkus,
 2017-01-17
;
_cod_original_sg_symbol_H-M 'C c c a'
_cod_original_formula_sum 'K.012 (Mn1.74 Mg.26) Al3.02 V.98 Si4 O20 H8'
_cod_database_code 9005714

loop_
_symmetry_equiv_pos_as_xyz
x,y,z
1/2+x,1/2+y,z
x,-y,1/2+z
1/2+x,1/2-y,1/2+z
-x,y,1/2-z
1/2-x,1/2+y,1/2-z
-x,1/2+y,1/2+z
1/2-x,+y,1/2+z
x,1/2-y,1/2-z
1/2+x,-y,1/2-z
x,1/2+y,-z
1/2+x,+y,-z
-x,1/2-y,z
1/2-x,-y,z
-x,-y,-z
1/2-x,1/2-y,-z

loop_
_atom_site_label
_atom_site_type_symbol
_atom_site_fract_x
_atom_site_fract_y
_atom_site_fract_z
_atom_site_occupancy
_atom_site_U_iso_or_equiv
K K 0.00000 0.75000 0.25000 0.01200 0.01267
Mn Mn 0.00000 0.87440 0.75000 0.87000 0.00747
Mg Mg 0.00000 0.87440 0.75000 0.13000 0.00747
Al1 Al 0.18670 0.75000 0.75000 0.51000 0.01001
V1 V 0.18670 0.75000 0.75000 0.49000 0.01001
Al2 Al 0.00000 0.96160 0.25000 1.00000 0.00684
Si Si 0.19390 0.87960 0.41110 1.00000 0.00608
O1 O 0.20460 0.80020 0.42550 1.00000 0.00975
O2 O 0.08180 0.89990 0.40210 1.00000 0.00709
O3 O 0.24730 0.91060 0.66710 1.00000 0.00861
OA O 0.10100 0.80820 0.88560 1.00000 0.01305
OB O 0.06810 0.96670 0.93030 1.00000 0.00735
HA H 0.90700 0.80600 0.43800 1.00000 ?
HB H 0.13500 0.96900 0.93700 1.00000 ?

_database_code_amcsd 0007105
